data_7014417
loop_
_publ_author_name
'Ovchinnikova, Natalia S.'
'Goryunkov, Alexey A.'
'Khavrel, Pavel A.'
'Belov, Nikita M.'
'Apenova, Marina G.'
'Ioffe, Ilya N.'
'Yurovskaya, Marina A.'
'Troyanov, Sergey I.'
'Sidorov, Lev N.'
'Kemnitz, Erhard'

_publ_section_title
;
 Unexpected fullerene dimerization via [5,6]-bond upon
 functionalization of C(s)-C70(CF3)8 by the Bingel reaction.
;
_journal_issue 4
_journal_name_full 'Dalton transactions (Cambridge, England : 2003)'
_journal_page_first 959
_journal_page_last 965
_journal_paper_doi 10.1039/c0dt00777c
_journal_volume 40
_journal_year 2011
_chemical_formula_sum 'C184 H45.81 F48 O18.9'
_chemical_formula_weight 3470.50
_chemical_name_systematic
;
?
;
_space_group_IT_number 14
_symmetry_cell_setting monoclinic
_symmetry_space_group_name_Hall '-P 2yn'
_symmetry_space_group_name_H-M 'P 1 21/n 1'
_atom_sites_solution_hydrogens nodef
_atom_sites_solution_primary direct
_atom_sites_solution_secondary difmap
_audit_creation_method SHELXL-97
_cell_angle_alpha 90.00
_cell_angle_beta 110.500(3)
_cell_angle_gamma 90.00
_cell_formula_units_Z 2
_cell_length_a 16.3890(10)
_cell_length_b 23.771(3)
_cell_length_c 19.664(2)
_cell_measurement_reflns_used 35000
_cell_measurement_temperature 100(2)
_cell_measurement_theta_max 32
_cell_measurement_theta_min 5
_cell_volume 7175.6(13)
_computing_cell_refinement XDS
_computing_data_collection XDS
_computing_data_reduction XDS
_computing_structure_refinement 'SHELXL-97 (Sheldrick, 1997)'
_computing_structure_solution 'SHELXS-97 (Sheldrick, 1990)'
_diffrn_ambient_temperature 100(2)
_diffrn_measured_fraction_theta_full 0.968
_diffrn_measured_fraction_theta_max 0.848
_diffrn_measurement_device_type MAR225
_diffrn_measurement_method CCD
_diffrn_radiation_monochromator Cu(113)
_diffrn_radiation_source 'BL 14.2, PSF, BESSY, Berlin, germany'
_diffrn_radiation_type synchrotron
_diffrn_radiation_wavelength 0.90500
_diffrn_reflns_av_R_equivalents 0.1432
_diffrn_reflns_av_sigmaI/netI 0.0792
_diffrn_reflns_limit_h_max 19
_diffrn_reflns_limit_h_min -19
_diffrn_reflns_limit_k_max 29
_diffrn_reflns_limit_k_min -29
_diffrn_reflns_limit_l_max 25
_diffrn_reflns_limit_l_min -25
_diffrn_reflns_number 90559
_diffrn_reflns_theta_full 32.60
_diffrn_reflns_theta_max 36.91
_diffrn_reflns_theta_min 2.82
_exptl_absorpt_coefficient_mu 0.146
_exptl_absorpt_correction_type none
_exptl_crystal_colour light-yellow
_exptl_crystal_density_diffrn 1.606
_exptl_crystal_density_method 'not measured'
_exptl_crystal_description plate
_exptl_crystal_F_000 3466
_exptl_crystal_size_max 0.20
_exptl_crystal_size_mid 0.10
_exptl_crystal_size_min 0.10
_refine_diff_density_max 0.811
_refine_diff_density_min -0.438
_refine_diff_density_rms 0.102
_refine_ls_extinction_method none
_refine_ls_goodness_of_fit_ref 1.138
_refine_ls_matrix_type full
_refine_ls_number_parameters 1261
_refine_ls_number_reflns 14897
_refine_ls_number_restraints 54
_refine_ls_restrained_S_all 1.148
_refine_ls_R_factor_all 0.1829
_refine_ls_R_factor_gt 0.1213
_refine_ls_shift/su_max 0.041
_refine_ls_shift/su_mean 0.003
_refine_ls_structure_factor_coef Fsqd
_refine_ls_weighting_details 'calc w=1/[\s^2^(Fo^2^)+(0.0900P)^2^+22.0000P] where P=(Fo^2^+2Fc^2^)/3'
_refine_ls_weighting_scheme calc
_refine_ls_wR_factor_gt 0.2886
_refine_ls_wR_factor_ref 0.3108
_reflns_number_gt 8907
_reflns_number_total 14897
_reflns_threshold_expression >2sigma(I)
_cod_data_source_file C0DT00777C.TXT
_cod_data_source_block xtest
_cod_depositor_comments
;
The following automatic conversions were performed:
'_symmetry_cell_setting' value 'Monoclinic' changed to 'monoclinic'
according to '/home/saulius/struct/CIF-dictionaries/cif_core.dic'
dictionary named 'cif_core.dic' version 2.4.1 from 2010-06-29.

Automatic conversion script
Id: cif_fix_enum 1555 2011-01-17 13:19:09Z saulius 
;
_cod_original_cell_volume 7175.6(12)
_cod_original_sg_symbol_H-M P2(1)/n
_cod_original_formula_sum 'C184 H45.81 F48 O18.90'
_cod_database_code 7014417

loop_
_symmetry_equiv_pos_as_xyz
'x, y, z'
'-x+1/2, y+1/2, -z+1/2'
'-x, -y, -z'
'x-1/2, -y-1/2, z-1/2'

loop_
_atom_site_label
_atom_site_type_symbol
_atom_site_fract_x
_atom_site_fract_y
_atom_site_fract_z
_atom_site_U_iso_or_equiv
_atom_site_adp_type
_atom_site_occupancy
_atom_site_symmetry_multiplicity
_atom_site_calc_flag
_atom_site_refinement_flags
_atom_site_disorder_assembly
_atom_site_disorder_group
F1 F 0.7763(3) 0.37208(14) 0.18676(18) 0.0704(11) Uani 1 1 d . . .
F2 F 0.6414(3) 0.35012(14) 0.12735(18) 0.0683(10) Uani 1 1 d . . .
F3 F 0.6921(4) 0.34093(14) 0.2430(2) 0.1015(17) Uani 1 1 d . . .
F4 F 0.9457(3) 0.47318(17) 0.37852(19) 0.0866(14) Uani 1 1 d . . .
F5 F 0.8786(3) 0.40974(16) 0.3058(2) 0.0846(13) Uani 1 1 d . . .
F6 F 0.9519(3) 0.4725(2) 0.2733(3) 0.1110(18) Uani 1 1 d . . .
C73 C 0.8683(4) 0.5504(2) 0.4873(3) 0.0556(15) Uani 1 1 d D . .
F7 F 0.8713(3) 0.58854(15) 0.53747(18) 0.0598(14) Uani 0.875(10) 1 d PD . .
F8 F 0.8582(3) 0.50164(15) 0.5126(2) 0.081(2) Uani 0.875(10) 1 d PD . .
F9 F 0.9481(3) 0.5536(3) 0.4809(2) 0.0782(18) Uani 0.875(10) 1 d PD . .
F7A F 0.9199(13) 0.5105(8) 0.4779(10) 0.042(8) Uani 0.125(10) 1 d PD . .
F8A F 0.9220(14) 0.5942(8) 0.5163(17) 0.088(13) Uani 0.125(10) 1 d PDU . .
F9A F 0.8327(18) 0.5316(12) 0.5320(14) 0.114(14) Uani 0.125(10) 1 d PDU . .
F10 F 0.7217(3) 0.54436(19) 0.55137(18) 0.0922(15) Uani 1 1 d . . .
F11 F 0.6227(3) 0.48131(17) 0.52231(19) 0.0853(13) Uani 1 1 d . . .
F12 F 0.5888(4) 0.5651(2) 0.5399(2) 0.1059(17) Uani 1 1 d . . .
F13 F 0.3109(3) 0.70219(15) -0.02700(18) 0.0727(11) Uani 1 1 d . . .
F14 F 0.2645(2) 0.61647(17) -0.04543(17) 0.0680(10) Uani 1 1 d . . .
F15 F 0.2279(3) 0.6658(3) 0.0303(2) 0.1049(18) Uani 1 1 d . . .
F16 F 0.4611(4) 0.6362(2) 0.4835(2) 0.1060(17) Uani 1 1 d . . .
F17 F 0.4828(5) 0.7166(2) 0.4505(3) 0.127(2) Uani 1 1 d . . .
F18 F 0.3610(4) 0.6762(3) 0.3989(3) 0.128(2) Uani 1 1 d . . .
F19 F 0.4516(3) 0.82771(14) 0.1470(2) 0.0801(12) Uani 1 1 d . . .
F20 F 0.4675(4) 0.80446(17) 0.0476(2) 0.0972(16) Uani 1 1 d . . .
F21 F 0.3545(3) 0.77893(16) 0.0701(2) 0.0887(14) Uani 1 1 d . . .
F22 F 0.5824(3) 0.80751(17) 0.3927(2) 0.1009(17) Uani 1 1 d . . .
F23 F 0.5112(4) 0.83424(16) 0.2860(2) 0.1075(18) Uani 1 1 d . . .
F24 F 0.4485(4) 0.7882(2) 0.3434(4) 0.125(2) Uani 1 1 d . . .
C1 C 0.6623(4) 0.4336(2) 0.1972(2) 0.0489(14) Uani 1 1 d . . .
C2 C 0.6964(3) 0.47994(19) 0.1604(2) 0.0421(12) Uani 1 1 d . . .
C3 C 0.7733(3) 0.5073(2) 0.2015(2) 0.0442(12) Uani 1 1 d . . .
C4 C 0.8170(4) 0.5022(2) 0.2854(3) 0.0499(14) Uani 1 1 d . . .
C5 C 0.7490(3) 0.4852(2) 0.3178(2) 0.0443(13) Uani 1 1 d . . .
C6 C 0.6830(4) 0.44881(19) 0.2782(2) 0.0454(13) Uani 1 1 d . . .
C7 C 0.6090(4) 0.43880(19) 0.2960(3) 0.0491(14) Uani 1 1 d . . .
C8 C 0.5329(4) 0.4261(2) 0.2308(3) 0.0578(16) Uani 1 1 d . . .
C9 C 0.5630(4) 0.43223(19) 0.1712(3) 0.0483(13) Uani 1 1 d . . .
C10 C 0.5098(4) 0.4573(2) 0.1081(3) 0.0463(13) Uani 1 1 d . . .
C11 C 0.5464(3) 0.4880(2) 0.0575(3) 0.0486(13) Uani 1 1 d . . .
C12 C 0.6394(3) 0.50596(19) 0.0958(2) 0.0407(11) Uani 1 1 d . . .
C13 C 0.6636(3) 0.5580(2) 0.0767(2) 0.0400(11) Uani 1 1 d . . .
C14 C 0.7453(3) 0.5831(2) 0.1139(2) 0.0406(11) Uani 1 1 d . . .
C15 C 0.7982(3) 0.5585(2) 0.1786(3) 0.0457(12) Uani 1 1 d . . .
C16 C 0.8452(3) 0.5931(2) 0.2411(3) 0.0469(12) Uani 1 1 d . . .
C17 C 0.8468(3) 0.5631(2) 0.3039(3) 0.0471(13) Uani 1 1 d . . .
C18 C 0.8362(3) 0.5907(2) 0.3617(3) 0.0477(13) Uani 1 1 d . . .
C19 C 0.7939(3) 0.5647(2) 0.4133(2) 0.0468(13) Uani 1 1 d . . .
C20 C 0.7372(4) 0.51419(19) 0.3787(2) 0.0431(12) Uani 1 1 d . . .
C21 C 0.6616(4) 0.5052(2) 0.3951(2) 0.0481(13) Uani 1 1 d . . .
C22 C 0.5961(4) 0.4666(2) 0.3542(3) 0.0515(14) Uani 1 1 d . . .
C23 C 0.5088(4) 0.4852(2) 0.3505(3) 0.0519(14) Uani 1 1 d . . .
C24 C 0.4369(4) 0.4749(3) 0.2875(3) 0.0572(15) Uani 1 1 d . . .
C25 C 0.4484(5) 0.4444(2) 0.2274(3) 0.0605(16) Uani 1 1 d . . .
C26 C 0.3927(4) 0.4708(2) 0.1600(3) 0.0542(15) Uani 1 1 d . . .
C27 C 0.4249(4) 0.4781(2) 0.1046(3) 0.0487(13) Uani 1 1 d . . .
C28 C 0.4072(3) 0.5297(2) 0.0617(3) 0.0473(13) Uani 1 1 d . . .
C29 C 0.4747(3) 0.5381(2) 0.0248(3) 0.0437(12) Uani 1 1 d . . .
C30 C 0.5096(3) 0.59730(19) 0.0370(2) 0.0403(11) Uani 1 1 d . . .
C31 C 0.5985(3) 0.60339(19) 0.0471(2) 0.0391(11) Uani 1 1 d . . .
C32 C 0.6430(3) 0.65473(19) 0.0677(2) 0.0414(12) Uani 1 1 d . . .
C33 C 0.7382(4) 0.6441(2) 0.1019(3) 0.0450(12) Uani 1 1 d . . .
C34 C 0.7899(4) 0.6823(2) 0.1701(3) 0.0491(13) Uani 1 1 d . . .
C35 C 0.8378(3) 0.6511(2) 0.2380(3) 0.0473(12) Uani 1 1 d . . .
C36 C 0.8227(3) 0.6791(2) 0.2961(3) 0.0483(13) Uani 1 1 d . . .
C37 C 0.8215(3) 0.6495(2) 0.3569(3) 0.0479(13) Uani 1 1 d . . .
C38 C 0.7579(3) 0.6619(2) 0.3909(2) 0.0460(13) Uani 1 1 d . . .
C39 C 0.7315(4) 0.6129(2) 0.4188(2) 0.0455(13) Uani 1 1 d . . .
C40 C 0.6463(4) 0.6068(2) 0.4195(2) 0.0480(13) Uani 1 1 d . . .
C41 C 0.6179(4) 0.5477(2) 0.4316(3) 0.0514(14) Uani 1 1 d . . .
C42 C 0.5200(4) 0.5373(3) 0.3882(3) 0.0535(14) Uani 1 1 d . . .
C43 C 0.4596(4) 0.5795(3) 0.3611(3) 0.0568(14) Uani 1 1 d . . .
C44 C 0.3869(4) 0.5702(3) 0.2948(3) 0.0578(15) Uani 1 1 d . . .
C45 C 0.3730(4) 0.5188(3) 0.2602(3) 0.0613(16) Uani 1 1 d . . .
C46 C 0.3392(4) 0.5124(3) 0.1805(3) 0.0656(17) Uani 1 1 d . . .
C47 C 0.3251(4) 0.5685(3) 0.1356(3) 0.0586(15) Uani 1 1 d . . .
C48 C 0.3618(3) 0.5715(2) 0.0795(3) 0.0488(13) Uani 1 1 d . . .
C49 C 0.3772(4) 0.6344(2) 0.0674(3) 0.0501(13) Uani 1 1 d . . .
C50 C 0.4634(3) 0.6427(2) 0.0546(2) 0.0427(12) Uani 1 1 d . . .
C51 C 0.5099(4) 0.69253(19) 0.0818(2) 0.0445(12) Uani 1 1 d . . .
C52 C 0.5989(4) 0.69858(19) 0.0878(2) 0.0421(12) Uani 1 1 d . . .
C53 C 0.6454(4) 0.73364(19) 0.1510(3) 0.0460(13) Uani 1 1 d . . .
C54 C 0.7335(4) 0.7235(2) 0.1913(3) 0.0466(13) Uani 1 1 d . . .
C55 C 0.7593(4) 0.7236(2) 0.2677(3) 0.0464(13) Uani 1 1 d . . .
C56 C 0.6982(4) 0.73605(19) 0.3005(3) 0.0460(13) Uani 1 1 d . . .
C57 C 0.6964(4) 0.7049(2) 0.3629(3) 0.0456(13) Uani 1 1 d . . .
C58 C 0.6095(4) 0.6998(2) 0.3630(3) 0.0491(13) Uani 1 1 d . . .
C59 C 0.5831(4) 0.6509(2) 0.3909(3) 0.0473(12) Uani 1 1 d . . .
C60 C 0.4836(4) 0.6414(3) 0.3706(3) 0.0572(14) Uani 1 1 d . . .
C61 C 0.4356(4) 0.6638(3) 0.2921(3) 0.0539(14) Uani 1 1 d . . .
C62 C 0.3749(4) 0.6222(3) 0.2534(3) 0.0580(15) Uani 1 1 d . . .
C63 C 0.3483(4) 0.6210(3) 0.1784(3) 0.0551(14) Uani 1 1 d . . .
C64 C 0.3825(4) 0.6593(2) 0.1419(3) 0.0540(14) Uani 1 1 d . . .
C65 C 0.4416(4) 0.7013(2) 0.1790(3) 0.0501(13) Uani 1 1 d . . .
C66 C 0.4900(4) 0.7329(2) 0.1363(3) 0.0510(14) Uani 1 1 d . . .
C67 C 0.5838(4) 0.74821(19) 0.1846(3) 0.0468(13) Uani 1 1 d . . .
C68 C 0.6091(4) 0.75018(19) 0.2586(3) 0.0486(13) Uani 1 1 d . . .
C69 C 0.5477(4) 0.7381(2) 0.3015(3) 0.0514(14) Uani 1 1 d . . .
C70 C 0.4688(4) 0.7034(2) 0.2560(3) 0.0494(13) Uani 1 1 d . . .
C71 C 0.6964(5) 0.3734(2) 0.1891(3) 0.0561(15) Uani 1 1 d . . .
C72 C 0.8994(4) 0.4630(3) 0.3106(3) 0.0566(15) Uani 1 1 d . . .
C74 C 0.6370(5) 0.5347(3) 0.5125(3) 0.0614(16) Uani 1 1 d . . .
C75 C 0.2943(4) 0.6554(3) 0.0046(3) 0.0653(17) Uani 1 1 d . . .
C76 C 0.4460(6) 0.6687(3) 0.4263(4) 0.077(2) Uani 1 1 d . . .
C77 C 0.4396(5) 0.7869(2) 0.0993(3) 0.0608(16) Uani 1 1 d . . .
C78 C 0.5220(5) 0.7925(3) 0.3306(3) 0.0619(16) Uani 1 1 d . . .
C79 C 0.8121(4) 0.6851(2) 0.1009(3) 0.0561(14) Uani 1 1 d . . .
C80 C 0.7817(5) 0.7376(3) 0.0532(3) 0.0677(18) Uani 1 1 d . . .
C81 C 0.7861(7) 0.8340(3) 0.0455(5) 0.095(3) Uani 1 1 d . . .
C82 C 0.7004(7) 0.8555(3) 0.0527(5) 0.099(3) Uani 1 1 d . . .
C83 C 0.8975(5) 0.6600(3) 0.1002(4) 0.0671(17) Uani 1 1 d . . .
C84 C 1.0178(16) 0.6676(8) 0.0524(14) 0.229(12) Uani 1 1 d D . .
C85 C 1.061(9) 0.669(8) 0.134(3) 0.26(7) Uiso 0.40 1 d PD . .
C85A C 0.990(3) 0.6251(19) -0.007(2) 0.263(19) Uiso 0.60 1 d PD . .
C86 C 0.2437(6) 0.5302(5) 0.1316(5) 0.064(3) Uani 0.639(6) 1 d P . .
C87 C 0.2025(6) 0.4996(5) 0.0591(6) 0.067(3) Uani 0.639(6) 1 d P . .
C88 C 0.1031(9) 0.5119(6) -0.0569(8) 0.103(5) Uani 0.639(6) 1 d P . .
C89 C 0.0537(12) 0.5569(8) -0.1033(9) 0.124(6) Uani 0.639(6) 1 d P . .
C90 C 0.1792(10) 0.5457(7) 0.1679(7) 0.092(4) Uani 0.639(6) 1 d P . .
C91 C 0.148(3) 0.608(2) 0.247(3) 0.273(18) Uiso 0.639(6) 1 d PD . .
C92 C 0.145(3) 0.5550(19) 0.296(3) 0.285(19) Uiso 0.639(6) 1 d PD . .
C93 C 0.4640(18) 0.3755(10) 0.2317(10) 0.099(9) Uani 0.361(6) 1 d PD . .
C94 C 0.436(2) 0.3382(13) 0.1622(14) 0.109(9) Uani 0.361(6) 1 d PU . .
C95 C 0.4853(6) 0.2652(4) 0.1109(5) 0.067(2) Uani 0.361(6) 1 d PD . .
C96 C 0.56(3) 0.217(11) 0.151(8) 0.29(7) Uiso 0.361(6) 1 d PD . .
C97 C 0.453(3) 0.3455(16) 0.3016(15) 0.144(12) Uani 0.361(6) 1 d PDU . .
C98 C 0.3531(13) 0.3426(7) 0.3550(8) 0.062(5) Uani 0.361(6) 1 d P . .
C99 C 0.329(5) 0.301(4) 0.369(5) 0.27(3) Uiso 0.361(6) 1 d P . .
O1 O 0.7309(5) 0.7339(2) -0.0078(3) 0.114(2) Uani 1 1 d . . .
O2 O 0.8131(4) 0.7821(2) 0.0871(3) 0.0874(16) Uani 1 1 d . . .
O3 O 0.9319(3) 0.6209(3) 0.1338(3) 0.0883(16) Uani 1 1 d . . .
O4 O 0.9267(6) 0.6881(3) 0.0563(5) 0.149(3) Uani 1 1 d . . .
O5 O 0.2197(5) 0.4527(4) 0.0442(4) 0.086(3) Uani 0.639(6) 1 d P . .
O6 O 0.1441(5) 0.5331(4) 0.0156(4) 0.087(3) Uani 0.639(6) 1 d P . .
O7 O 0.1266(9) 0.5087(8) 0.1595(10) 0.186(8) Uani 0.639(6) 1 d P . .
O8 O 0.1885(6) 0.5863(6) 0.2057(6) 0.120(4) Uani 0.639(6) 1 d P . .
O9 O 0.3763(15) 0.3518(8) 0.1076(8) 0.124(7) Uani 0.361(6) 1 d P . .
O10 O 0.4708(11) 0.2914(5) 0.1624(11) 0.096(5) Uani 0.361(6) 1 d PDU . .
O11 O 0.3898(12) 0.3205(7) 0.2860(8) 0.118(8) Uani 0.361(6) 1 d P . .
O12 O 0.518(2) 0.3482(11) 0.3567(9) 0.178(13) Uani 0.361(6) 1 d P . .
O13 O 0.2402(7) 0.3645(5) 0.1915(7) 0.084(5) Uani 0.424(15) 1 d P . .
O14 O 0.2064(8) 0.3982(9) 0.2855(8) 0.103(7) Uani 0.346(9) 1 d P . .
O15 O 0.3637(17) 0.3139(9) 0.1688(14) 0.066(7) Uani 0.170(6) 1 d PU . .
O16 O 0.5111(17) 0.2961(9) 0.3063(17) 0.122(10) Uani 0.254(9) 1 d PU . .
O17 O 0.4853(6) 0.2652(4) 0.1109(5) 0.067(2) Uani 0.25 1 d P . .

loop_
_atom_site_aniso_label
_atom_site_aniso_U_11
_atom_site_aniso_U_22
_atom_site_aniso_U_33
_atom_site_aniso_U_23
_atom_site_aniso_U_13
_atom_site_aniso_U_12
F1 0.093(3) 0.0447(19) 0.0476(18) -0.0020(14) -0.0075(18) 0.0263(18)
F2 0.106(3) 0.0409(18) 0.0511(18) -0.0188(15) 0.0195(18) -0.0139(17)
F3 0.218(5) 0.0314(18) 0.060(2) 0.0148(16) 0.054(3) 0.034(2)
F4 0.083(3) 0.074(2) 0.053(2) -0.0008(18) -0.0377(18) 0.027(2)
F5 0.093(3) 0.053(2) 0.069(2) -0.0027(18) -0.019(2) 0.032(2)
F6 0.099(3) 0.143(5) 0.092(3) 0.056(3) 0.035(3) 0.073(3)
C73 0.069(4) 0.049(3) 0.030(2) 0.000(2) -0.008(2) 0.002(3)
F7 0.083(3) 0.038(2) 0.0272(17) -0.0042(14) -0.0199(17) -0.0101(19)
F8 0.122(4) 0.033(2) 0.033(2) 0.0101(16) -0.039(2) -0.008(2)
F9 0.062(3) 0.109(5) 0.038(2) 0.010(2) -0.0159(18) 0.008(3)
F7A 0.044(14) 0.045(16) 0.021(10) 0.013(10) -0.008(9) 0.003(11)
F8A 0.08(2) 0.10(2) 0.054(17) -0.015(16) -0.016(15) 0.014(18)
F9A 0.12(2) 0.13(2) 0.083(17) 0.014(16) 0.020(14) 0.034(17)
F10 0.120(3) 0.099(3) 0.0309(16) 0.0124(18) -0.0067(19) -0.037(3)
F11 0.142(4) 0.065(2) 0.0409(18) 0.0123(16) 0.022(2) -0.027(2)
F12 0.166(5) 0.116(4) 0.043(2) 0.013(2) 0.045(3) 0.041(3)
F13 0.087(3) 0.057(2) 0.0502(19) 0.0110(16) -0.0064(17) 0.0330(18)
F14 0.058(2) 0.085(3) 0.0377(16) 0.0070(17) -0.0128(14) -0.0020(17)
F15 0.068(2) 0.182(5) 0.049(2) 0.016(3) 0.0010(18) 0.058(3)
F16 0.167(5) 0.107(4) 0.063(3) 0.012(2) 0.065(3) 0.033(3)
F17 0.190(6) 0.091(4) 0.143(5) -0.058(3) 0.114(5) -0.027(4)
F18 0.098(4) 0.222(7) 0.070(3) -0.003(3) 0.039(3) 0.054(4)
F19 0.119(3) 0.0422(19) 0.056(2) -0.0012(16) 0.002(2) 0.0355(19)
F20 0.169(4) 0.061(2) 0.074(3) 0.044(2) 0.059(3) 0.062(3)
F21 0.089(3) 0.056(2) 0.085(3) 0.0097(19) -0.015(2) 0.034(2)
F22 0.140(4) 0.064(2) 0.063(2) -0.031(2) -0.010(2) 0.034(2)
F23 0.213(6) 0.046(2) 0.058(2) 0.0075(18) 0.041(3) 0.052(3)
F24 0.142(5) 0.079(3) 0.189(6) -0.053(4) 0.103(5) -0.001(3)
C1 0.072(4) 0.025(2) 0.027(2) -0.0003(18) -0.010(2) 0.002(2)
C2 0.059(3) 0.026(2) 0.028(2) -0.0012(17) -0.002(2) 0.009(2)
C3 0.055(3) 0.035(3) 0.028(2) 0.0012(19) -0.004(2) 0.011(2)
C4 0.058(3) 0.039(3) 0.030(2) 0.002(2) -0.013(2) 0.011(2)
C5 0.056(3) 0.030(2) 0.024(2) 0.0065(18) -0.015(2) 0.010(2)
C6 0.069(3) 0.023(2) 0.028(2) 0.0072(18) -0.003(2) 0.008(2)
C7 0.083(4) 0.018(2) 0.030(2) 0.0074(18) -0.002(2) -0.004(2)
C8 0.076(4) 0.034(3) 0.045(3) 0.001(2) -0.002(3) -0.014(3)
C9 0.078(4) 0.019(2) 0.034(2) -0.0034(18) 0.001(2) -0.009(2)
C10 0.060(3) 0.029(2) 0.030(2) -0.0052(19) -0.009(2) -0.006(2)
C11 0.053(3) 0.033(3) 0.040(3) 0.008(2) -0.009(2) -0.005(2)
C12 0.058(3) 0.026(2) 0.024(2) -0.0042(17) -0.004(2) 0.000(2)
C13 0.054(3) 0.032(2) 0.023(2) -0.0008(17) -0.0008(19) 0.002(2)
C14 0.053(3) 0.036(3) 0.027(2) 0.0011(19) 0.007(2) 0.001(2)
C15 0.047(3) 0.042(3) 0.037(2) -0.002(2) 0.001(2) 0.008(2)
C16 0.040(3) 0.050(3) 0.036(2) 0.002(2) -0.005(2) 0.000(2)
C17 0.044(3) 0.042(3) 0.035(2) 0.000(2) -0.012(2) 0.004(2)
C18 0.045(3) 0.041(3) 0.032(2) -0.003(2) -0.018(2) -0.004(2)
C19 0.057(3) 0.038(3) 0.025(2) -0.0015(19) -0.011(2) 0.000(2)
C20 0.062(3) 0.028(2) 0.021(2) 0.0069(17) -0.008(2) 0.003(2)
C21 0.075(4) 0.031(3) 0.023(2) 0.0080(18) -0.002(2) -0.001(2)
C22 0.079(4) 0.029(3) 0.036(3) 0.011(2) 0.007(2) -0.008(2)
C23 0.077(4) 0.037(3) 0.037(3) 0.008(2) 0.015(3) -0.014(3)
C24 0.067(4) 0.052(3) 0.048(3) 0.010(3) 0.014(3) -0.019(3)
C25 0.084(5) 0.045(3) 0.042(3) 0.000(2) 0.009(3) -0.017(3)
C26 0.057(3) 0.044(3) 0.048(3) -0.010(2) 0.000(3) -0.024(3)
C27 0.060(3) 0.040(3) 0.032(2) -0.007(2) 0.000(2) -0.022(2)
C28 0.052(3) 0.040(3) 0.029(2) -0.004(2) -0.011(2) -0.005(2)
C29 0.043(3) 0.036(3) 0.038(2) 0.003(2) -0.003(2) -0.002(2)
C30 0.054(3) 0.026(2) 0.024(2) 0.0025(17) -0.0076(19) 0.001(2)
C31 0.050(3) 0.029(2) 0.022(2) 0.0038(17) -0.0069(18) -0.0018(19)
C32 0.061(3) 0.028(2) 0.023(2) 0.0062(17) -0.001(2) -0.002(2)
C33 0.058(3) 0.038(3) 0.032(2) 0.000(2) 0.007(2) -0.005(2)
C34 0.058(3) 0.036(3) 0.042(3) 0.000(2) 0.003(2) -0.012(2)
C35 0.049(3) 0.043(3) 0.037(2) -0.005(2) -0.001(2) -0.011(2)
C36 0.051(3) 0.036(3) 0.040(3) -0.005(2) -0.007(2) -0.018(2)
C37 0.050(3) 0.037(3) 0.032(2) -0.006(2) -0.016(2) -0.011(2)
C38 0.056(3) 0.033(3) 0.028(2) -0.0102(19) -0.011(2) -0.010(2)
C39 0.063(3) 0.035(3) 0.022(2) -0.0028(18) -0.007(2) -0.003(2)
C40 0.074(4) 0.037(3) 0.021(2) -0.0027(19) 0.002(2) -0.005(2)
C41 0.073(4) 0.042(3) 0.028(2) 0.005(2) 0.004(2) -0.004(3)
C42 0.070(4) 0.057(3) 0.032(2) 0.007(2) 0.015(2) -0.010(3)
C43 0.070(4) 0.059(4) 0.041(3) 0.003(3) 0.020(3) -0.004(3)
C44 0.056(3) 0.071(4) 0.049(3) 0.001(3) 0.021(3) -0.005(3)
C45 0.059(4) 0.070(4) 0.054(3) 0.004(3) 0.019(3) -0.023(3)
C46 0.061(4) 0.076(4) 0.046(3) 0.001(3) 0.002(3) -0.024(3)
C47 0.047(3) 0.060(4) 0.052(3) -0.002(3) -0.004(3) -0.008(3)
C48 0.039(3) 0.062(3) 0.027(2) 0.000(2) -0.011(2) -0.009(2)
C49 0.052(3) 0.046(3) 0.035(2) 0.003(2) -0.006(2) 0.009(2)
C50 0.048(3) 0.037(3) 0.025(2) 0.0049(19) -0.0094(19) 0.003(2)
C51 0.067(3) 0.026(2) 0.026(2) 0.0084(18) 0.000(2) 0.008(2)
C52 0.062(3) 0.023(2) 0.030(2) 0.0066(17) 0.002(2) -0.001(2)
C53 0.071(4) 0.020(2) 0.037(2) 0.0048(18) 0.007(2) -0.003(2)
C54 0.067(3) 0.027(2) 0.036(2) 0.0007(19) 0.007(2) -0.016(2)
C55 0.062(3) 0.026(2) 0.038(3) -0.0052(19) 0.001(2) -0.017(2)
C56 0.069(3) 0.019(2) 0.033(2) -0.0061(18) -0.004(2) -0.010(2)
C57 0.066(3) 0.027(2) 0.031(2) -0.0120(18) 0.001(2) -0.009(2)
C58 0.074(4) 0.032(3) 0.032(2) -0.006(2) 0.006(2) 0.002(2)
C59 0.063(3) 0.042(3) 0.029(2) -0.003(2) 0.005(2) 0.001(2)
C60 0.071(4) 0.056(4) 0.043(3) 0.001(3) 0.019(3) 0.003(3)
C61 0.059(3) 0.057(3) 0.041(3) -0.002(2) 0.011(2) 0.017(3)
C62 0.054(3) 0.064(4) 0.056(3) 0.001(3) 0.019(3) 0.009(3)
C63 0.041(3) 0.070(4) 0.044(3) 0.001(3) 0.002(2) 0.008(3)
C64 0.049(3) 0.053(3) 0.047(3) 0.010(3) 0.000(2) 0.016(3)
C65 0.056(3) 0.037(3) 0.044(3) 0.001(2) 0.000(2) 0.016(2)
C66 0.068(4) 0.032(3) 0.038(3) 0.006(2) 0.001(2) 0.013(2)
C67 0.074(4) 0.017(2) 0.037(2) 0.0032(18) 0.004(2) 0.001(2)
C68 0.074(4) 0.016(2) 0.045(3) -0.0013(19) 0.008(3) 0.000(2)
C69 0.072(4) 0.034(3) 0.038(3) -0.001(2) 0.007(2) 0.011(2)
C70 0.062(3) 0.037(3) 0.043(3) 0.002(2) 0.012(2) 0.017(2)
C71 0.095(5) 0.029(3) 0.036(3) 0.001(2) 0.011(3) 0.006(3)
C72 0.058(3) 0.059(4) 0.037(3) 0.012(3) -0.002(3) 0.020(3)
C74 0.088(5) 0.050(4) 0.036(3) 0.002(2) 0.010(3) -0.011(3)
C75 0.061(4) 0.082(5) 0.043(3) 0.005(3) 0.006(3) 0.026(3)
C76 0.105(6) 0.077(5) 0.050(4) 0.006(3) 0.027(4) 0.015(4)
C77 0.084(5) 0.042(3) 0.044(3) 0.002(2) 0.007(3) 0.023(3)
C78 0.089(5) 0.046(3) 0.044(3) -0.004(3) 0.015(3) 0.014(3)
C79 0.065(4) 0.048(3) 0.050(3) 0.002(2) 0.013(3) -0.014(3)
C80 0.094(5) 0.059(4) 0.044(3) 0.001(3) 0.017(3) -0.028(3)
C81 0.155(8) 0.052(4) 0.088(6) 0.008(4) 0.054(6) -0.006(5)
C82 0.162(9) 0.054(4) 0.087(6) 0.005(4) 0.053(6) 0.011(5)
C83 0.072(4) 0.053(4) 0.076(4) 0.017(3) 0.025(4) -0.004(3)
C84 0.31(2) 0.168(14) 0.34(3) 0.145(16) 0.28(2) 0.142(15)
C86 0.044(5) 0.084(7) 0.054(5) -0.003(5) 0.005(4) -0.016(5)
C87 0.040(5) 0.083(8) 0.060(6) 0.010(6) -0.004(4) -0.016(5)
C88 0.099(10) 0.082(9) 0.096(9) -0.038(8) -0.007(8) -0.008(7)
C89 0.134(13) 0.115(13) 0.082(9) 0.010(9) -0.016(9) 0.001(10)
C90 0.099(10) 0.110(11) 0.054(7) 0.005(7) 0.012(6) -0.012(8)
C93 0.14(2) 0.075(14) 0.054(11) 0.009(10) -0.001(12) -0.056(14)
C94 0.144(19) 0.099(17) 0.071(13) 0.002(12) 0.024(13) -0.052(15)
C95 0.059(5) 0.074(6) 0.048(4) 0.015(4) -0.006(4) 0.005(4)
C97 0.17(2) 0.15(2) 0.100(19) -0.037(18) 0.032(18) -0.02(2)
C98 0.088(12) 0.043(9) 0.037(8) -0.018(7) 0.001(8) 0.017(8)
O1 0.179(6) 0.069(3) 0.067(3) 0.010(3) 0.009(4) -0.025(4)
O2 0.128(5) 0.051(3) 0.078(3) 0.002(2) 0.030(3) -0.008(3)
O3 0.072(3) 0.106(4) 0.087(4) 0.024(3) 0.027(3) 0.005(3)
O4 0.178(7) 0.124(6) 0.201(8) 0.080(6) 0.136(7) 0.059(5)
O5 0.084(5) 0.086(6) 0.056(4) -0.008(4) -0.014(4) 0.003(4)
O6 0.072(5) 0.089(6) 0.070(5) -0.004(4) -0.014(4) 0.001(4)
O7 0.129(10) 0.252(18) 0.229(17) -0.064(14) 0.125(11) -0.095(12)
O8 0.059(5) 0.187(11) 0.128(8) -0.060(8) 0.050(5) -0.017(6)
O9 0.179(18) 0.105(13) 0.052(8) -0.008(8) -0.005(10) -0.016(12)
O10 0.111(11) 0.026(6) 0.145(14) -0.017(7) 0.036(10) -0.008(6)
O11 0.146(15) 0.112(13) 0.060(8) 0.030(8) -0.010(9) -0.101(12)
O12 0.28(3) 0.16(2) 0.036(8) 0.015(10) -0.014(12) -0.09(2)
O13 0.070(8) 0.069(8) 0.102(10) 0.017(6) 0.018(6) -0.035(6)
O14 0.048(7) 0.182(18) 0.082(10) -0.075(11) 0.028(7) -0.062(9)
O15 0.079(14) 0.033(10) 0.070(13) 0.001(9) 0.006(11) -0.032(10)
O16 0.123(15) 0.044(10) 0.174(18) 0.068(11) 0.018(13) -0.015(9)
O17 0.059(5) 0.074(6) 0.048(4) 0.015(4) -0.006(4) 0.005(4)

loop_
_atom_type_symbol
_atom_type_description
_atom_type_scat_dispersion_real
_atom_type_scat_dispersion_imag
_atom_type_scat_source
C C 0.0033 0.0016 'International Tables Vol C Tables 4.2.6.8 and 6.1.1.4'
H H 0.0000 0.0000 'International Tables Vol C Tables 4.2.6.8 and 6.1.1.4'
O O 0.0106 0.0060 'International Tables Vol C Tables 4.2.6.8 and 6.1.1.4'
F F 0.0171 0.0103 'International Tables Vol C Tables 4.2.6.8 and 6.1.1.4'

loop_
_geom_angle_atom_site_label_1
_geom_angle_atom_site_label_2
_geom_angle_atom_site_label_3
_geom_angle
_geom_angle_site_symmetry_1
_geom_angle_site_symmetry_3
_geom_angle_publ_flag
F9A C73 F8 44.0(13) . . ?
F9A C73 F7A 108.0(9) . . ?
F8 C73 F7A 65.6(10) . . ?
F9A C73 F7 68.9(14) . . ?
F8 C73 F7 107.7(5) . . ?
F7A C73 F7 137.0(9) . . ?
F9A C73 F8A 111.2(10) . . ?
F8 C73 F8A 132.8(14) . . ?
F7A C73 F8A 104.8(9) . . ?
F7 C73 F8A 46.6(13) . . ?
F9A C73 F9 139.5(14) . . ?
F8 C73 F9 110.0(5) . . ?
F7A C73 F9 49.1(10) . . ?
F7 C73 F9 104.1(5) . . ?
F8A C73 F9 59.4(13) . . ?
F9A C73 C19 108.4(15) . . ?
F8 C73 C19 112.7(5) . . ?
F7A C73 C19 110.6(9) . . ?
F7 C73 C19 110.8(4) . . ?
F8A C73 C19 113.7(13) . . ?
F9 C73 C19 111.2(5) . . ?
F8A F7 C73 68.0(9) . . ?
F8A F7 F9A 117.5(11) . . ?
C73 F7 F9A 54.5(8) . . ?
F9A F8 C73 68.0(7) . . ?
F9A F8 F7A 124.0(10) . . ?
C73 F8 F7A 58.3(6) . . ?
F7A F9 F8A 119.0(10) . . ?
F7A F9 C73 63.9(7) . . ?
F8A F9 C73 60.1(7) . . ?
F9 F7A C73 67.0(8) . . ?
F9 F7A F8 117.5(10) . . ?
C73 F7A F8 56.1(7) . . ?
F7 F8A F9 123.2(10) . . ?
F7 F8A C73 65.4(9) . . ?
F9 F8A C73 60.5(7) . . ?
F8 F9A C73 68.0(7) . . ?
F8 F9A F7 117.8(12) . . ?
C73 F9A F7 56.7(8) . . ?
C9 C1 C2 112.4(4) . . ?
C9 C1 C6 100.0(5) . . ?
C2 C1 C6 109.4(4) . . ?
C9 C1 C71 108.9(4) . . ?
C2 C1 C71 114.1(5) . . ?
C6 C1 C71 111.1(4) . . ?
C3 C2 C12 119.3(4) . . ?
C3 C2 C1 117.9(4) . . ?
C12 C2 C1 120.0(5) . . ?
C2 C3 C15 121.5(4) . . ?
C2 C3 C4 124.4(5) . . ?
C15 C3 C4 109.3(4) . . ?
C5 C4 C17 111.8(5) . . ?
C5 C4 C3 109.4(4) . . ?
C17 C4 C3 99.7(4) . . ?
C5 C4 C72 112.7(4) . . ?
C17 C4 C72 108.6(5) . . ?
C3 C4 C72 114.0(5) . . ?
C6 C5 C20 117.1(5) . . ?
C6 C5 C4 118.1(5) . . ?
C20 C5 C4 123.3(4) . . ?
C5 C6 C7 122.6(5) . . ?
C5 C6 C1 124.7(5) . . ?
C7 C6 C1 108.7(4) . . ?
C22 C7 C6 121.2(5) . . ?
C22 C7 C8 118.9(6) . . ?
C6 C7 C8 111.2(5) . . ?
C25 C8 C9 122.6(5) . . ?
C25 C8 C7 119.2(6) . . ?
C9 C8 C7 105.2(5) . . ?
C25 C8 C93 64.4(11) . . ?
C9 C8 C93 121.1(9) . . ?
C7 C8 C93 120.8(8) . . ?
C10 C9 C8 119.4(6) . . ?
C10 C9 C1 123.9(5) . . ?
C8 C9 C1 111.2(4) . . ?
C9 C10 C27 118.9(5) . . ?
C9 C10 C11 121.9(5) . . ?
C27 C10 C11 113.4(4) . . ?
C12 C11 C10 111.8(4) . . ?
C12 C11 C29 116.9(4) . . ?
C10 C11 C29 102.3(4) . . ?
C12 C11 C29 115.1(5) . 3_665 ?
C10 C11 C29 117.7(4) . 3_665 ?
C29 C11 C29 90.8(4) . 3_665 ?
C13 C12 C2 117.8(4) . . ?
C13 C12 C11 116.8(4) . . ?
C2 C12 C11 123.7(4) . . ?
C12 C13 C14 122.9(4) . . ?
C12 C13 C31 121.2(5) . . ?
C14 C13 C31 108.5(4) . . ?
C15 C14 C13 118.0(5) . . ?
C15 C14 C33 123.5(4) . . ?
C13 C14 C33 109.0(4) . . ?
C14 C15 C3 119.9(5) . . ?
C14 C15 C16 120.6(5) . . ?
C3 C15 C16 110.2(4) . . ?
C35 C16 C17 121.0(5) . . ?
C35 C16 C15 120.9(4) . . ?
C17 C16 C15 107.1(5) . . ?
C18 C17 C16 120.6(5) . . ?
C18 C17 C4 121.7(5) . . ?
C16 C17 C4 111.2(4) . . ?
C17 C18 C37 119.0(5) . . ?
C17 C18 C19 124.6(5) . . ?
C37 C18 C19 109.5(5) . . ?
C20 C19 C18 111.5(4) . . ?
C20 C19 C39 107.3(4) . . ?
C18 C19 C39 102.0(4) . . ?
C20 C19 C73 113.3(4) . . ?
C18 C19 C73 108.2(4) . . ?
C39 C19 C73 114.0(4) . . ?
C21 C20 C5 120.1(4) . . ?
C21 C20 C19 117.8(5) . . ?
C5 C20 C19 120.3(5) . . ?
C20 C21 C22 121.3(5) . . ?
C20 C21 C41 126.5(5) . . ?
C22 C21 C41 107.5(5) . . ?
C7 C22 C21 117.7(6) . . ?
C7 C22 C23 121.6(5) . . ?
C21 C22 C23 111.1(5) . . ?
C24 C23 C42 121.8(6) . . ?
C24 C23 C22 119.5(5) . . ?
C42 C23 C22 106.9(5) . . ?
C23 C24 C45 118.7(6) . . ?
C23 C24 C25 119.8(6) . . ?
C45 C24 C25 110.0(5) . . ?
C8 C25 C24 120.9(5) . . ?
C8 C25 C26 117.3(6) . . ?
C24 C25 C26 107.8(6) . . ?
C8 C25 C93 64.3(10) . . ?
C24 C25 C93 120.9(9) . . ?
C26 C25 C93 120.5(8) . . ?
C27 C26 C25 118.7(6) . . ?
C27 C26 C46 124.2(5) . . ?
C25 C26 C46 106.5(5) . . ?
C26 C27 C10 123.0(5) . . ?
C26 C27 C28 120.7(6) . . ?
C10 C27 C28 107.8(5) . . ?
C48 C28 C27 118.8(5) . . ?
C48 C28 C29 125.2(5) . . ?
C27 C28 C29 110.8(5) . . ?
C30 C29 C28 110.1(4) . . ?
C30 C29 C11 115.8(4) . . ?
C28 C29 C11 104.8(4) . . ?
C30 C29 C11 116.5(4) . 3_665 ?
C28 C29 C11 118.4(4) . 3_665 ?
C11 C29 C11 89.2(4) . 3_665 ?
C31 C30 C50 119.8(4) . . ?
C31 C30 C29 115.8(4) . . ?
C50 C30 C29 122.8(5) . . ?
C30 C31 C32 122.4(5) . . ?
C30 C31 C13 123.2(4) . . ?
C32 C31 C13 106.8(4) . . ?
C52 C32 C31 117.4(5) . . ?
C52 C32 C33 124.2(4) . . ?
C31 C32 C33 109.8(4) . . ?
C14 C33 C32 104.6(4) . . ?
C14 C33 C79 127.0(5) . . ?
C32 C33 C79 125.7(4) . . ?
C14 C33 C34 116.0(4) . . ?
C32 C33 C34 116.5(4) . . ?
C79 C33 C34 57.9(3) . . ?
C35 C34 C54 105.1(5) . . ?
C35 C34 C79 127.2(5) . . ?
C54 C34 C79 125.4(5) . . ?
C35 C34 C33 115.4(4) . . ?
C54 C34 C33 114.1(4) . . ?
C79 C34 C33 59.8(4) . . ?
C16 C35 C36 117.9(5) . . ?
C16 C35 C34 123.2(4) . . ?
C36 C35 C34 107.6(5) . . ?
C37 C36 C35 120.9(5) . . ?
C37 C36 C55 118.4(5) . . ?
C35 C36 C55 109.7(4) . . ?
C36 C37 C18 120.2(5) . . ?
C36 C37 C38 121.4(5) . . ?
C18 C37 C38 107.7(5) . . ?
C57 C38 C39 118.3(5) . . ?
C57 C38 C37 120.0(5) . . ?
C39 C38 C37 112.0(5) . . ?
C40 C39 C38 121.7(5) . . ?
C40 C39 C19 126.9(4) . . ?
C38 C39 C19 106.2(5) . . ?
C39 C40 C59 120.1(5) . . ?
C39 C40 C41 117.0(5) . . ?
C59 C40 C41 120.9(5) . . ?
C40 C41 C74 112.6(4) . . ?
C40 C41 C21 108.2(5) . . ?
C74 C41 C21 112.7(5) . . ?
C40 C41 C42 112.0(4) . . ?
C74 C41 C42 109.5(5) . . ?
C21 C41 C42 101.4(4) . . ?
C43 C42 C23 119.2(5) . . ?
C43 C42 C41 124.1(5) . . ?
C23 C42 C41 110.2(5) . . ?
C42 C43 C44 119.4(6) . . ?
C42 C43 C60 122.5(6) . . ?
C44 C43 C60 111.0(5) . . ?
C45 C44 C43 121.6(6) . . ?
C45 C44 C62 120.7(5) . . ?
C43 C44 C62 106.3(5) . . ?
C44 C45 C24 119.0(6) . . ?
C44 C45 C46 123.4(6) . . ?
C24 C45 C46 105.9(6) . . ?
C26 C46 C45 108.8(6) . . ?
C26 C46 C47 113.7(5) . . ?
C45 C46 C47 115.9(6) . . ?
C26 C46 C86 124.9(6) . . ?
C45 C46 C86 122.8(7) . . ?
C47 C46 C86 60.7(5) . . ?
C48 C47 C63 107.7(5) . . ?
C48 C47 C46 117.2(6) . . ?
C63 C47 C46 116.0(5) . . ?
C48 C47 C86 124.1(6) . . ?
C63 C47 C86 123.6(6) . . ?
C46 C47 C86 60.0(5) . . ?
C28 C48 C47 125.3(5) . . ?
C28 C48 C49 122.3(5) . . ?
C47 C48 C49 107.5(5) . . ?
C50 C49 C48 111.1(4) . . ?
C50 C49 C64 110.8(4) . . ?
C48 C49 C64 100.5(4) . . ?
C50 C49 C75 115.2(5) . . ?
C48 C49 C75 106.7(5) . . ?
C64 C49 C75 111.6(5) . . ?
C51 C50 C30 117.8(5) . . ?
C51 C50 C49 117.0(5) . . ?
C30 C50 C49 122.6(4) . . ?
C50 C51 C52 121.1(5) . . ?
C50 C51 C66 124.4(5) . . ?
C52 C51 C66 109.6(4) . . ?
C32 C52 C51 120.9(4) . . ?
C32 C52 C53 119.7(5) . . ?
C51 C52 C53 109.8(5) . . ?
C54 C53 C67 122.4(5) . . ?
C54 C53 C52 120.4(5) . . ?
C67 C53 C52 106.7(5) . . ?
C53 C54 C55 117.7(5) . . ?
C53 C54 C34 124.5(4) . . ?
C55 C54 C34 108.2(5) . . ?
C56 C55 C54 119.7(5) . . ?
C56 C55 C36 120.6(5) . . ?
C54 C55 C36 108.4(5) . . ?
C55 C56 C68 122.1(5) . . ?
C55 C56 C57 121.0(5) . . ?
C68 C56 C57 106.7(5) . . ?
C38 C57 C58 121.2(5) . . ?
C38 C57 C56 118.7(5) . . ?
C58 C57 C56 111.2(5) . . ?
C59 C58 C57 120.6(5) . . ?
C59 C58 C69 125.0(5) . . ?
C57 C58 C69 108.9(5) . . ?
C58 C59 C40 118.2(5) . . ?
C58 C59 C60 117.1(5) . . ?
C40 C59 C60 122.7(5) . . ?
C43 C60 C59 112.1(5) . . ?
C43 C60 C61 100.9(5) . . ?
C59 C60 C61 109.0(5) . . ?
C43 C60 C76 109.8(5) . . ?
C59 C60 C76 113.2(5) . . ?
C61 C60 C76 111.2(5) . . ?
C70 C61 C62 121.4(5) . . ?
C70 C61 C60 125.5(5) . . ?
C62 C61 C60 108.0(5) . . ?
C63 C62 C61 119.1(6) . . ?
C63 C62 C44 120.7(6) . . ?
C61 C62 C44 111.1(5) . . ?
C62 C63 C64 120.2(6) . . ?
C62 C63 C47 123.1(6) . . ?
C64 C63 C47 109.1(5) . . ?
C63 C64 C65 121.7(5) . . ?
C63 C64 C49 109.6(5) . . ?
C65 C64 C49 124.1(6) . . ?
C64 C65 C70 118.7(5) . . ?
C64 C65 C66 117.3(5) . . ?
C70 C65 C66 122.3(5) . . ?
C67 C66 C65 111.9(4) . . ?
C67 C66 C51 99.6(4) . . ?
C65 C66 C51 110.2(4) . . ?
C67 C66 C77 110.1(5) . . ?
C65 C66 C77 111.4(5) . . ?
C51 C66 C77 113.0(4) . . ?
C68 C67 C53 120.0(5) . . ?
C68 C67 C66 122.0(5) . . ?
C53 C67 C66 111.8(4) . . ?
C67 C68 C56 117.9(5) . . ?
C67 C68 C69 124.1(5) . . ?
C56 C68 C69 111.5(4) . . ?
C78 C69 C70 112.7(5) . . ?
C78 C69 C68 111.4(5) . . ?
C70 C69 C68 111.1(4) . . ?
C78 C69 C58 112.9(4) . . ?
C70 C69 C58 108.8(4) . . ?
C68 C69 C58 99.3(4) . . ?
C61 C70 C65 119.0(5) . . ?
C61 C70 C69 117.8(5) . . ?
C65 C70 C69 121.7(5) . . ?
F3 C71 F1 109.9(5) . . ?
F3 C71 F2 105.9(5) . . ?
F1 C71 F2 108.3(5) . . ?
F3 C71 C1 109.2(5) . . ?
F1 C71 C1 114.7(5) . . ?
F2 C71 C1 108.5(5) . . ?
F5 C72 F4 107.4(5) . . ?
F5 C72 F6 109.1(6) . . ?
F4 C72 F6 106.0(6) . . ?
F5 C72 C4 112.2(5) . . ?
F4 C72 C4 109.9(5) . . ?
F6 C72 C4 112.0(5) . . ?
F11 C74 F12 107.8(6) . . ?
F11 C74 F10 106.4(5) . . ?
F12 C74 F10 108.7(5) . . ?
F11 C74 C41 111.3(5) . . ?
F12 C74 C41 112.1(5) . . ?
F10 C74 C41 110.3(5) . . ?
F14 C75 F13 108.5(5) . . ?
F14 C75 F15 105.5(6) . . ?
F13 C75 F15 109.6(5) . . ?
F14 C75 C49 111.0(5) . . ?
F13 C75 C49 111.6(5) . . ?
F15 C75 C49 110.4(5) . . ?
F17 C76 F16 106.1(6) . . ?
F17 C76 F18 108.7(7) . . ?
F16 C76 F18 106.6(7) . . ?
F17 C76 C60 111.8(7) . . ?
F16 C76 C60 110.5(6) . . ?
F18 C76 C60 112.8(6) . . ?
F19 C77 F20 108.0(6) . . ?
F19 C77 F21 106.7(5) . . ?
F20 C77 F21 107.9(5) . . ?
F19 C77 C66 110.6(4) . . ?
F20 C77 C66 110.4(5) . . ?
F21 C77 C66 113.0(5) . . ?
F23 C78 F22 107.4(6) . . ?
F23 C78 F24 105.9(6) . . ?
F22 C78 F24 106.5(6) . . ?
F23 C78 C69 112.5(5) . . ?
F22 C78 C69 110.9(5) . . ?
F24 C78 C69 113.3(6) . . ?
C83 C79 C34 119.7(5) . . ?
C83 C79 C80 114.5(5) . . ?
C34 C79 C80 116.9(5) . . ?
C83 C79 C33 118.3(5) . . ?
C34 C79 C33 62.2(3) . . ?
C80 C79 C33 115.4(5) . . ?
O1 C80 O2 127.1(7) . . ?
O1 C80 C79 120.8(6) . . ?
O2 C80 C79 112.0(5) . . ?
O2 C81 C82 109.6(7) . . ?
O3 C83 O4 124.4(7) . . ?
O3 C83 C79 124.8(6) . . ?
O4 C83 C79 110.9(6) . . ?
C85A C84 C85 138(7) . . ?
C85A C84 O4 102(3) . . ?
C85 C84 O4 92(6) . . ?
C90 C86 C87 113.7(9) . . ?
C90 C86 C46 118.9(8) . . ?
C87 C86 C46 117.3(9) . . ?
C90 C86 C47 123.3(10) . . ?
C87 C86 C47 114.0(8) . . ?
C46 C86 C47 59.3(4) . . ?
O5 C87 O6 125.5(10) . . ?
O5 C87 C86 126.8(9) . . ?
O6 C87 C86 107.7(11) . . ?
O6 C88 C89 109.1(11) . . ?
O8 C90 O7 127.2(16) . . ?
O8 C90 C86 122.2(13) . . ?
O7 C90 C86 110.1(15) . . ?
O8 C91 C92 100(4) . . ?
C94 C93 C97 114.1(19) . . ?
C94 C93 C25 121.6(17) . . ?
C97 C93 C25 115(2) . . ?
C94 C93 C8 113.5(17) . . ?
C97 C93 C8 127.6(19) . . ?
C25 C93 C8 51.2(7) . . ?
O9 C94 O10 118(2) . . ?
O9 C94 O15 75(2) . . ?
O10 C94 O15 92(2) . . ?
O9 C94 C93 122(3) . . ?
O10 C94 C93 120(3) . . ?
O15 C94 C93 99(2) . . ?
O10 C95 C96 105(2) . . ?
O11 C97 O12 134(3) . . ?
O11 C97 O16 96(3) . . ?
O12 C97 O16 69(3) . . ?
O11 C97 C93 111(3) . . ?
O12 C97 C93 114(3) . . ?
O16 C97 C93 98(2) . . ?
C99 C98 O11 99(4) . . ?
C80 O2 C81 115.2(6) . . ?
C83 O4 C84 116.1(7) . . ?
C87 O6 C88 114.6(10) . . ?
C90 O8 C91 136(2) . . ?
C94 O9 O15 56.6(17) . . ?
C94 O10 C95 130(2) . . ?
C97 O11 C98 99(2) . . ?
C97 O12 O16 63(2) . . ?
C94 O15 O9 48.2(16) . . ?
C97 O16 O12 47.4(19) . . ?

loop_
_geom_bond_atom_site_label_1
_geom_bond_atom_site_label_2
_geom_bond_distance
_geom_bond_site_symmetry_2
_geom_bond_publ_flag
F1 C71 1.328(8) . ?
F2 C71 1.351(6) . ?
F3 C71 1.334(7) . ?
F4 C72 1.307(6) . ?
F5 C72 1.305(7) . ?
F6 C72 1.331(8) . ?
C73 F9A 1.294(9) . ?
C73 F8 1.294(7) . ?
C73 F7A 1.327(8) . ?
C73 F7 1.328(6) . ?
C73 F8A 1.354(9) . ?
C73 F9 1.359(8) . ?
C73 C19 1.575(6) . ?
F7 F8A 1.06(3) . ?
F7 F9A 1.48(3) . ?
F8 F9A 0.97(3) . ?
F8 F7A 1.42(2) . ?
F9 F7A 1.12(2) . ?
F9 F8A 1.34(3) . ?
F10 C74 1.349(8) . ?
F11 C74 1.317(7) . ?
F12 C74 1.317(8) . ?
F13 C75 1.348(8) . ?
F14 C75 1.315(8) . ?
F15 C75 1.373(8) . ?
F16 C76 1.315(8) . ?
F17 C76 1.299(9) . ?
F18 C76 1.317(9) . ?
F19 C77 1.315(7) . ?
F20 C77 1.321(8) . ?
F21 C77 1.323(8) . ?
F22 C78 1.323(7) . ?
F23 C78 1.294(7) . ?
F24 C78 1.317(9) . ?
C1 C9 1.525(8) . ?
C1 C2 1.528(8) . ?
C1 C6 1.551(7) . ?
C1 C71 1.563(7) . ?
C2 C3 1.397(7) . ?
C2 C12 1.427(6) . ?
C3 C15 1.406(8) . ?
C3 C4 1.557(6) . ?
C4 C5 1.519(8) . ?
C4 C17 1.530(7) . ?
C4 C72 1.571(7) . ?
C5 C6 1.392(7) . ?
C5 C20 1.451(7) . ?
C6 C7 1.396(8) . ?
C7 C22 1.400(8) . ?
C7 C8 1.474(7) . ?
C8 C25 1.431(10) . ?
C8 C9 1.430(9) . ?
C8 C93 1.65(2) . ?
C9 C10 1.377(7) . ?
C10 C27 1.456(8) . ?
C10 C11 1.518(8) . ?
C11 C12 1.506(7) . ?
C11 C29 1.638(7) . ?
C11 C29 1.652(7) 3_665 ?
C12 C13 1.391(7) . ?
C13 C14 1.414(7) . ?
C13 C31 1.485(7) . ?
C14 C15 1.393(7) . ?
C14 C33 1.467(7) . ?
C15 C16 1.456(7) . ?
C16 C35 1.384(8) . ?
C16 C17 1.418(8) . ?
C17 C18 1.375(8) . ?
C18 C37 1.415(7) . ?
C18 C19 1.544(8) . ?
C19 C20 1.524(7) . ?
C19 C39 1.564(8) . ?
C20 C21 1.402(8) . ?
C21 C22 1.428(7) . ?
C21 C41 1.554(8) . ?
C22 C23 1.475(9) . ?
C23 C24 1.401(8) . ?
C23 C42 1.422(8) . ?
C24 C45 1.440(9) . ?
C24 C25 1.454(9) . ?
C25 C26 1.461(8) . ?
C25 C93 1.66(3) . ?
C26 C27 1.378(8) . ?
C26 C46 1.468(10) . ?
C27 C28 1.459(7) . ?
C28 C48 1.359(8) . ?
C28 C29 1.533(8) . ?
C29 C30 1.506(7) . ?
C29 C11 1.652(7) 3_665 ?
C30 C31 1.408(7) . ?
C30 C50 1.429(7) . ?
C31 C32 1.406(6) . ?
C32 C52 1.401(7) . ?
C32 C33 1.489(7) . ?
C33 C79 1.559(8) . ?
C33 C34 1.596(7) . ?
C34 C35 1.488(7) . ?
C34 C54 1.502(8) . ?
C34 C79 1.528(8) . ?
C35 C36 1.418(8) . ?
C36 C37 1.394(8) . ?
C36 C55 1.452(8) . ?
C37 C38 1.452(8) . ?
C38 C57 1.405(7) . ?
C38 C39 1.420(7) . ?
C39 C40 1.409(8) . ?
C40 C59 1.442(8) . ?
C40 C41 1.524(7) . ?
C41 C74 1.541(7) . ?
C41 C42 1.551(8) . ?
C42 C43 1.379(9) . ?
C43 C44 1.442(8) . ?
C43 C60 1.518(9) . ?
C44 C45 1.378(9) . ?
C44 C62 1.455(9) . ?
C45 C46 1.476(9) . ?
C46 C47 1.572(9) . ?
C46 C86 1.582(12) . ?
C47 C48 1.432(9) . ?
C47 C63 1.479(9) . ?
C47 C86 1.594(11) . ?
C48 C49 1.547(8) . ?
C49 C50 1.533(8) . ?
C49 C64 1.554(8) . ?
C49 C75 1.564(7) . ?
C50 C51 1.408(7) . ?
C51 C52 1.430(8) . ?
C51 C66 1.555(8) . ?
C52 C53 1.469(7) . ?
C53 C54 1.403(8) . ?
C53 C67 1.429(8) . ?
C54 C55 1.412(7) . ?
C55 C56 1.399(8) . ?
C56 C68 1.442(8) . ?
C56 C57 1.443(7) . ?
C57 C58 1.430(8) . ?
C58 C59 1.417(8) . ?
C58 C69 1.568(7) . ?
C59 C60 1.553(9) . ?
C60 C61 1.561(8) . ?
C60 C76 1.573(9) . ?
C61 C70 1.399(9) . ?
C61 C62 1.420(9) . ?
C62 C63 1.384(8) . ?
C63 C64 1.394(9) . ?
C64 C65 1.403(8) . ?
C65 C70 1.423(8) . ?
C65 C66 1.539(9) . ?
C66 C67 1.540(8) . ?
C66 C77 1.561(7) . ?
C67 C68 1.367(7) . ?
C68 C69 1.548(9) . ?
C69 C78 1.533(8) . ?
C69 C70 1.532(8) . ?
C79 C83 1.526(10) . ?
C79 C80 1.536(9) . ?
C80 O1 1.202(8) . ?
C80 O2 1.258(8) . ?
C81 O2 1.461(9) . ?
C81 C82 1.546(14) . ?
C83 O3 1.167(8) . ?
C83 O4 1.308(9) . ?
C84 C85A 1.49(2) . ?
C84 C85 1.51(3) . ?
C84 O4 1.599(16) . ?
C86 C90 1.514(19) . ?
C86 C87 1.530(15) . ?
C87 O5 1.211(14) . ?
C87 O6 1.307(13) . ?
C88 O6 1.438(15) . ?
C88 C89 1.45(2) . ?
C90 O8 1.194(17) . ?
C90 O7 1.201(18) . ?
C91 O8 1.33(5) . ?
C91 C92 1.60(2) . ?
C93 C94 1.56(3) . ?
C93 C97 1.613(19) . ?
C94 O9 1.21(3) . ?
C94 O10 1.25(4) . ?
C94 O15 1.36(4) . ?
C95 O10 1.281(19) . ?
C95 C96 1.62(16) . ?
C97 O11 1.14(4) . ?
C97 O12 1.23(4) . ?
C97 O16 1.49(5) . ?
C98 C99 1.14(8) . ?
C98 O11 1.75(3) . ?
O9 O15 1.57(3) . ?
O12 O16 1.56(4) . ?
